data_2011661
loop_
_publ_author_name
'Ren, Xiao-Ming'
'Xu, Yan'
'Hu, Chuan-Jiang'
'Meng, Qing-Jin'
'Lu, Chang-Sheng'
'Wang, Hua-Ting'

_publ_section_title
;
 2,3-Bis(4-nitrobenzylthio)maleonitrile
;
_journal_issue 12
_journal_name_full 'Acta Crystallographica Section C'
_journal_page_first 1499
_journal_page_last 1500
_journal_paper_doi 10.1107/S010827010001283X
_journal_volume 56
_journal_year 2000
_chemical_formula_sum 'C18 H12 N4 O4 S2'
_chemical_formula_weight 412.44
_chemical_name_systematic
;
 Bis(4-nitrobenzyl)maleonitriledithioether
;
_space_group_IT_number 15
_symmetry_cell_setting monoclinic
_symmetry_space_group_name_Hall '-C 2yc'
_symmetry_space_group_name_H-M 'C 1 2/c 1'
_audit_creation_method SHELXL-97
_cell_angle_alpha 90.00
_cell_angle_beta 99.52(3)
_cell_angle_gamma 90.00
_cell_formula_units_Z 8
_cell_length_a 29.456(6)
_cell_length_b 15.440(3)
_cell_length_c 8.1900(16)
_cell_measurement_reflns_used 25
_cell_measurement_temperature 293(2)
_cell_measurement_theta_max 8.79
_cell_measurement_theta_min 1.68
_cell_volume 3673.5(13)
_computing_cell_refinement 'CAD-4 Software'
_computing_data_collection 'CAD-4 Software (Enraf-Nonius, 1989)'
_computing_data_reduction 'CAD-4 Software'
_computing_molecular_graphics SHELXTL
_computing_publication_material SHELXTL
_computing_structure_refinement SHELXTL
_computing_structure_solution 'SHELXTL (Sheldrick, 1997)'
_diffrn_ambient_temperature 293(2)
_diffrn_measured_fraction_theta_full .998
_diffrn_measured_fraction_theta_max .998
_diffrn_measurement_device_type 'FR590 CAD-4'
_diffrn_measurement_method 2\q/\w
_diffrn_radiation_monochromator graphite
_diffrn_radiation_source 'fine-focus sealed tube'
_diffrn_radiation_type MoK\a
_diffrn_radiation_wavelength .71073
_diffrn_reflns_av_R_equivalents .0162
_diffrn_reflns_av_sigmaI/netI .0304
_diffrn_reflns_limit_h_max 34
_diffrn_reflns_limit_h_min -34
_diffrn_reflns_limit_k_max 18
_diffrn_reflns_limit_k_min 0
_diffrn_reflns_limit_l_max 9
_diffrn_reflns_limit_l_min 0
_diffrn_reflns_number 3491
_diffrn_reflns_theta_full 25.00
_diffrn_reflns_theta_max 25.00
_diffrn_reflns_theta_min 1.40
_diffrn_standards_decay_% .0
_diffrn_standards_interval_count 97
_diffrn_standards_number 3
_exptl_absorpt_coefficient_mu .324
_exptl_absorpt_correction_type none
_exptl_crystal_colour Yellow
_exptl_crystal_density_diffrn 1.491
_exptl_crystal_density_meas ?
_exptl_crystal_density_method 'not measured'
_exptl_crystal_description Block
_exptl_crystal_F_000 1696
_exptl_crystal_size_max .32
_exptl_crystal_size_mid .26
_exptl_crystal_size_min .24
_refine_diff_density_max .164
_refine_diff_density_min -.178
_refine_ls_extinction_coef .0017(2)
_refine_ls_extinction_method SHELXL
_refine_ls_goodness_of_fit_ref 1.012
_refine_ls_hydrogen_treatment constr
_refine_ls_matrix_type full
_refine_ls_number_parameters 254
_refine_ls_number_reflns 3237
_refine_ls_number_restraints 0
_refine_ls_restrained_S_all 1.012
_refine_ls_R_factor_all .0663
_refine_ls_R_factor_gt .0332
_refine_ls_shift/su_max .000
_refine_ls_shift/su_mean .000
_refine_ls_structure_factor_coef Fsqd
_refine_ls_weighting_details 'calc w=1/[\s^2^(Fo^2^)+(0.0454P)^2^+2.8648P] where P=(Fo^2^+2Fc^2^)/3'
_refine_ls_weighting_scheme calc
_refine_ls_wR_factor_ref .1004
_reflns_number_gt 2227
_reflns_number_total 3237
_reflns_threshold_expression >2sigma(I)
_cod_data_source_file sk1375.cif
_cod_data_source_block I
_cod_depositor_comments
;
The following automatic conversions were performed:
'_symmetry_cell_setting' value 'Monoclinic' changed to 'monoclinic'
according to '/home/saulius/struct/CIF-dictionaries/cif_core.dic'
dictionary named 'cif_core.dic' version 2.4.1 from 2010-06-29.

Automatic conversion script
Id: cif_fix_enum 1527 2010-12-29 10:47:43Z saulius 

The following automatic conversions were performed:

'_symmetry_cell_setting' value 'Monoclinic' changed to 'monoclinic'
according to /home/saulius/struct/CIF-dictionaries/cif_core.dic
dictionary named 'cif_core.dic' version 2.4.1 from 2010-06-29.

Automatic conversion script
Id: cif_fix_values 1715 2011-07-08 13:25:40Z adriana 

The following automatic conversions were performed:

'_exptl_crystal_density_meas' value 'not measured' was changed to '?'
- the value is perceived as not measured.

Automatic conversion script
Id: cif_fix_values 3008 2015-01-20 13:52:24Z robertas 
;
_cod_original_cell_volume 3673.6(13)
_cod_original_sg_symbol_H-M 'C 2/c'
_cod_database_code 2011661
_cod_database_fobs_code 2011661

loop_
_symmetry_equiv_pos_as_xyz
'x, y, z'
'-x, y, -z+1/2'
'x+1/2, y+1/2, z'
'-x+1/2, y+1/2, -z+1/2'
'-x, -y, -z'
'x, -y, z-1/2'
'-x+1/2, -y+1/2, -z'
'x+1/2, -y+1/2, z-1/2'

loop_
_atom_site_label
_atom_site_fract_x
_atom_site_fract_y
_atom_site_fract_z
_atom_site_U_iso_or_equiv
_atom_site_adp_type
_atom_site_calc_flag
_atom_site_refinement_flags
_atom_site_occupancy
_atom_site_disorder_assembly
_atom_site_disorder_group
_atom_site_type_symbol
S1 .13345(2) .32203(4) .11857(8) .05237(19) Uani d . 1 . . S
S2 .20796(2) .30507(4) -.10797(8) .0524(2) Uani d . 1 . . S
N2 .33696(8) .65987(15) .0285(3) .0594(6) Uani d . 1 . . N
C15 .03974(8) .27761(15) .0872(3) .0463(5) Uani d . 1 . . C
C8 .27203(7) .43007(14) -.1641(3) .0430(5) Uani d . 1 . . C
O4 .37613(8) .65487(15) .1055(3) .0851(7) Uani d . 1 . . O
C5 .15820(8) .36628(14) -.1722(3) .0445(5) Uani d . 1 . . C
C6 .24889(8) .34788(15) -.2312(3) .0488(6) Uani d . 1 . . C
H6A .2723 .3044 -.2378 .059 Uiso calc R 1 . . H
H6B .2329 .3585 -.3428 .059 Uiso calc R 1 . . H
C3 .08543(8) .42297(15) -.1286(3) .0543(6) Uani d . 1 . . C
O2 -.10169(7) .16278(16) -.2452(3) .0858(7) Uani d . 1 . . O
C11 .31496(8) .57963(15) -.0407(3) .0461(5) Uani d . 1 . . C
C17 .00946(9) .13808(17) -.0063(3) .0602(7) Uani d . 1 . . C
H17A .0128 .0783 -.0128 .072 Uiso calc R 1 . . H
C14 -.00122(8) .31492(17) .0138(3) .0569(6) Uani d . 1 . . C
H14A -.0051 .3745 .0214 .068 Uiso calc R 1 . . H
C2 .12549(7) .37206(14) -.0749(3) .0439(5) Uani d . 1 . . C
N4 .14756(9) .43232(16) -.4637(3) .0747(7) Uani d . 1 . . N
O3 .31547(8) .72727(13) .0082(3) .0828(6) Uani d . 1 . . O
C10 .27351(9) .58553(16) -.1444(3) .0550(6) Uani d . 1 . . C
H10A .2600 .6391 -.1720 .066 Uiso calc R 1 . . H
C18 -.03070(8) .17816(17) -.0790(3) .0519(6) Uani d . 1 . . C
C12 .33593(8) .50177(16) .0031(3) .0542(6) Uani d . 1 . . C
H12A .3642 .4994 .0729 .065 Uiso calc R 1 . . H
C4 .15138(8) .40423(15) -.3338(3) .0525(6) Uani d . 1 . . C
C9 .25237(8) .51031(15) -.2068(3) .0533(6) Uani d . 1 . . C
H9A .2245 .5133 -.2787 .064 Uiso calc R 1 . . H
C16 .04443(9) .18847(16) .0759(3) .0572(6) Uani d . 1 . . C
H16A .0717 .1623 .1248 .069 Uiso calc R 1 . . H
N1 -.06777(8) .12568(18) -.1724(3) .0685(6) Uani d . 1 . . N
C1 .07751(8) .33186(17) .1826(3) .0552(6) Uani d . 1 . . C
H1A .0807 .3163 .2987 .066 Uiso calc R 1 . . H
H1B .0681 .3921 .1727 .066 Uiso calc R 1 . . H
C13 -.03643(8) .26564(17) -.0704(3) .0582(7) Uani d . 1 . . C
H13A -.0637 .2915 -.1206 .070 Uiso calc R 1 . . H
N3 .05417(8) .46546(16) -.1708(4) .0817(8) Uani d . 1 . . N
C7 .31398(8) .42717(16) -.0592(3) .0512(6) Uani d . 1 . . C
H7A .3276 .3738 -.0302 .061 Uiso calc R 1 . . H
O1 -.06291(8) .04733(16) -.1738(3) .1020(8) Uani d . 1 . . O

loop_
_atom_site_aniso_label
_atom_site_aniso_U_11
_atom_site_aniso_U_22
_atom_site_aniso_U_33
_atom_site_aniso_U_12
_atom_site_aniso_U_13
_atom_site_aniso_U_23
S1 .0429(3) .0578(4) .0539(4) .0008(3) .0008(3) .0086(3)
S2 .0425(3) .0503(4) .0631(4) .0028(3) .0051(3) .0198(3)
N2 .0704(15) .0600(14) .0465(12) -.0160(12) .0059(11) .0006(10)
C15 .0425(13) .0510(14) .0463(13) .0020(10) .0098(10) .0001(11)
C8 .0436(12) .0444(13) .0426(12) -.0009(10) .0121(10) .0035(10)
O4 .0779(14) .0895(16) .0780(14) -.0237(12) -.0162(12) -.0093(12)
C5 .0444(12) .0353(11) .0493(14) -.0058(10) -.0057(10) .0070(10)
C6 .0493(13) .0433(13) .0546(14) -.0045(10) .0106(11) .0010(11)
C3 .0415(14) .0429(13) .0733(17) -.0068(11) -.0053(12) .0084(12)
O2 .0534(12) .1146(18) .0803(14) -.0097(12) -.0156(10) .0112(13)
C11 .0513(13) .0462(13) .0409(13) -.0061(11) .0076(10) .0017(10)
C17 .0582(16) .0462(14) .0714(17) .0000(12) -.0037(13) .0032(13)
C14 .0503(14) .0485(14) .0737(17) .0077(12) .0151(13) .0065(13)
C2 .0400(12) .0333(11) .0534(14) -.0049(9) -.0070(11) .0010(10)
N4 .0853(18) .0671(15) .0643(15) .0039(13) -.0093(13) .0222(13)
O3 .1035(16) .0481(12) .0917(16) -.0091(12) .0008(13) -.0026(11)
C10 .0589(15) .0417(13) .0614(15) .0001(11) .0012(12) .0083(12)
C18 .0427(13) .0610(16) .0504(14) -.0058(11) .0030(10) .0074(12)
C12 .0462(14) .0623(16) .0511(15) -.0024(12) -.0008(11) .0047(12)
C4 .0476(14) .0438(13) .0608(16) -.0011(11) -.0071(12) .0096(12)
C9 .0475(13) .0498(14) .0580(15) -.0037(11) -.0055(11) .0065(12)
C16 .0497(14) .0527(15) .0636(16) .0050(12) -.0069(12) .0037(12)
N1 .0542(14) .0823(18) .0664(15) -.0138(13) .0020(12) .0038(13)
C1 .0519(14) .0554(15) .0590(16) -.0004(12) .0113(12) -.0093(12)
C13 .0390(13) .0667(18) .0671(17) .0039(12) .0034(12) .0164(14)
N3 .0468(13) .0648(15) .126(2) .0011(12) -.0070(14) .0286(15)
C7 .0475(13) .0458(14) .0589(15) .0047(11) .0045(11) .0072(11)
O1 .0839(16) .0754(16) .134(2) -.0189(13) -.0190(14) -.0140(15)

loop_
_atom_type_symbol
_atom_type_description
_atom_type_scat_dispersion_real
_atom_type_scat_dispersion_imag
_atom_type_scat_source
C C .0033 .0016 'International Tables Vol C Tables 4.2.6.8 and 6.1.1.4'
H H .0000 .0000 'International Tables Vol C Tables 4.2.6.8 and 6.1.1.4'
N N .0061 .0033 'International Tables Vol C Tables 4.2.6.8 and 6.1.1.4'
O O .0106 .0060 'International Tables Vol C Tables 4.2.6.8 and 6.1.1.4'
S S .1246 .1234 'International Tables Vol C Tables 4.2.6.8 and 6.1.1.4'

loop_
_geom_angle_atom_site_label_1
_geom_angle_atom_site_label_2
_geom_angle_atom_site_label_3
_geom_angle
_geom_angle_publ_flag
C2 S1 C1 103.48(12) yes
C5 S2 C6 103.65(11) yes
O3 N2 O4 123.4(2) ?
O3 N2 C11 118.9(2) ?
O4 N2 C11 117.7(2) ?
C14 C15 C16 118.3(2) ?
C14 C15 C1 120.8(2) ?
C16 C15 C1 120.9(2) ?
C7 C8 C9 118.5(2) ?
C7 C8 C6 120.3(2) ?
C9 C8 C6 121.1(2) ?
C2 C5 C4 120.9(2) yes
C2 C5 S2 120.13(17) yes
C4 C5 S2 118.79(19) yes
C8 C6 S2 113.98(17) ?
N3 C3 C2 178.2(3) yes
C10 C11 C12 122.5(2) ?
C10 C11 N2 118.3(2) ?
C12 C11 N2 119.2(2) ?
C16 C17 C18 118.5(2) ?
C13 C14 C15 121.3(2) ?
C5 C2 C3 119.3(2) yes
C5 C2 S1 120.32(17) yes
C3 C2 S1 120.35(19) yes
C11 C10 C9 118.4(2) ?
C13 C18 C17 121.7(2) ?
C13 C18 N1 119.0(2) ?
C17 C18 N1 119.2(2) ?
C11 C12 C7 118.2(2) ?
N4 C4 C5 177.0(3) yes
C10 C9 C8 121.0(2) ?
C17 C16 C15 121.3(2) ?
O1 N1 O2 123.4(3) ?
O1 N1 C18 118.3(2) ?
O2 N1 C18 118.3(3) ?
C15 C1 S1 115.59(17) ?
C18 C13 C14 118.9(2) ?
C12 C7 C8 121.3(2) ?

loop_
_geom_bond_atom_site_label_1
_geom_bond_atom_site_label_2
_geom_bond_site_symmetry_2
_geom_bond_distance
_geom_bond_publ_flag
S1 C2 . 1.743(2) yes
S1 C1 . 1.816(2) yes
S2 C5 . 1.750(2) yes
S2 C6 . 1.820(2) yes
N2 O3 . 1.215(3) ?
N2 O4 . 1.222(3) ?
N2 C11 . 1.468(3) ?
C15 C14 . 1.382(3) ?
C15 C16 . 1.388(3) ?
C15 C1 . 1.504(3) ?
C8 C7 . 1.384(3) ?
C8 C9 . 1.388(3) ?
C8 C6 . 1.501(3) ?
C5 C2 . 1.351(3) yes
C5 C4 . 1.431(3) yes
C3 N3 . 1.137(3) yes
C3 C2 . 1.426(3) yes
O2 N1 . 1.219(3) ?
C11 C10 . 1.370(3) ?
C11 C12 . 1.372(3) ?
C17 C16 . 1.375(3) ?
C17 C18 . 1.380(3) ?
C14 C13 . 1.376(4) ?
N4 C4 . 1.137(3) yes
C10 C9 . 1.376(3) ?
C18 C13 . 1.364(4) ?
C18 N1 . 1.469(3) ?
C12 C7 . 1.377(3) ?
N1 O1 . 1.218(3) ?

loop_
_cod_related_entry_id
_cod_related_entry_database
_cod_related_entry_code
1 ChemSpider 21105817
